data_4308789
loop_
_publ_author_name
'Sanjib Kar'
'Nripen Chanda'
'Shaikh M. Mobin'
'Francisco A. Urbanos'
'Mark Niemeyer'
'Vedavati G. Puranik'
'Reyes Jimenez-Aparicio'
'Goutam Kumar Lahiri'

_publ_section_title
;
Unusual Monodentate Binding Mode of 2,2'-Dipyridylamine (L) in
Isomeric trans-(acac)2RuII(L)2, trans-[(acac)2RuIII(L)2]ClO4,
and cis-(acac)2RuII(L)2 (acac = Acetylacetonate). Synthesis, Structures, and
Spectroscopic, Electrochemical, and Magnetic Aspects
;
_journal_name_full 'Inorganic Chemistry'
_journal_page_first 1571
_journal_page_last 1579
_journal_paper_doi 10.1021/ic049219v
_journal_volume 44
_journal_year 2005
_chemical_formula_sum 'C30 H32 N6 O4 Ru'
_chemical_formula_weight 641.69
_chemical_name_systematic
; 
 ? 
;
_space_group_IT_number 52
_symmetry_cell_setting orthorhombic
_symmetry_space_group_name_Hall '-P 2ab 2c'
_symmetry_space_group_name_H-M 'P c n n'
_atom_sites_solution_hydrogens geom
_atom_sites_solution_primary direct
_atom_sites_solution_secondary difmap
_audit_creation_method SHELXL-97
_cell_angle_alpha 90.00
_cell_angle_beta 90.00
_cell_angle_gamma 90.00
_cell_formula_units_Z 4
_cell_length_a 11.2430(15)
_cell_length_b 12.0250(18)
_cell_length_c 21.839(2)
_cell_measurement_reflns_used 25
_cell_measurement_temperature 293(2)
_cell_measurement_theta_max 13.4500
_cell_measurement_theta_min 4.8800
_cell_volume 2952.6(7)
_computing_cell_refinement 'Argus (Nonius, MACH3 software)'
_computing_data_collection 'Argus (Nonius, MACH3 software)'
_computing_data_reduction 'Maxus (Nonius software)'
_computing_molecular_graphics Ortep
_computing_publication_material Shelx97
_computing_structure_refinement 'SHELXL-97 (Sheldrick, 1997)'
_computing_structure_solution 'SHELXS-97 (Sheldrick, 1990)'
_diffrn_ambient_temperature 293(2)
_diffrn_measured_fraction_theta_full 0.888
_diffrn_measured_fraction_theta_max 0.888
_diffrn_measurement_device_type 'Nonius MACH3'
_diffrn_measurement_method \w/q-scan
_diffrn_radiation_monochromator graphite
_diffrn_radiation_source 'fine-focus sealed tube'
_diffrn_radiation_type MoK\a
_diffrn_radiation_wavelength 0.71073
_diffrn_reflns_av_R_equivalents 0.0000
_diffrn_reflns_av_sigmaI/netI 0.1601
_diffrn_reflns_limit_h_max 14
_diffrn_reflns_limit_h_min 0
_diffrn_reflns_limit_k_max 15
_diffrn_reflns_limit_k_min 0
_diffrn_reflns_limit_l_max 28
_diffrn_reflns_limit_l_min 0
_diffrn_reflns_number 3395
_diffrn_reflns_theta_full 27.41
_diffrn_reflns_theta_max 27.41
_diffrn_reflns_theta_min 1.86
_diffrn_standards_decay_% <3%
_diffrn_standards_interval_time 3600
_diffrn_standards_number 3
_exptl_absorpt_coefficient_mu 0.576
_exptl_absorpt_correction_T_max 0.9186
_exptl_absorpt_correction_T_min 0.8694
_exptl_absorpt_correction_type psi-scan
_exptl_crystal_colour 'Dark Green'
_exptl_crystal_density_diffrn 1.444
_exptl_crystal_density_method 'not measured'
_exptl_crystal_description Block
_exptl_crystal_F_000 1320
_exptl_crystal_size_max 0.25
_exptl_crystal_size_mid 0.20
_exptl_crystal_size_min 0.15
_refine_diff_density_max 0.479
_refine_diff_density_min -0.666
_refine_diff_density_rms 0.093
_refine_ls_extinction_method none
_refine_ls_goodness_of_fit_ref 0.992
_refine_ls_hydrogen_treatment mixed
_refine_ls_matrix_type full
_refine_ls_number_parameters 188
_refine_ls_number_reflns 3395
_refine_ls_number_restraints 0
_refine_ls_restrained_S_all 0.992
_refine_ls_R_factor_all 0.1929
_refine_ls_R_factor_gt 0.0539
_refine_ls_shift/su_max 0.000
_refine_ls_shift/su_mean 0.000
_refine_ls_structure_factor_coef Fsqd
_refine_ls_weighting_details 'w=1/[\s^2^(Fo^2^)+(0.0313P)^2^+1.0145P] where P=(Fo^2^+2Fc^2^)/3'
_refine_ls_weighting_scheme calc
_refine_ls_wR_factor_gt 0.0860
_refine_ls_wR_factor_ref 0.1162
_reflns_number_gt 1550
_reflns_number_total 3395
_reflns_threshold_expression >2sigma(I)
_cod_data_source_file ic049219vsi20041106_073437.cif
_cod_data_source_block gk205i
_cod_depositor_comments
;
The following automatic conversions were performed:
'_symmetry_cell_setting' value 'Orthorhombic' changed to 'orthorhombic'
according to '/home/saulius/struct/CIF-dictionaries/cif_core.dic'
dictionary named 'cif_core.dic' version 2.4.1 from
2010-06-29.

'_exptl_absorpt_correction_type' value 'Psi-scan' changed to
'psi-scan' according to
'/home/saulius/struct/CIF-dictionaries/cif_core.dic' dictionary named
'cif_core.dic' version 2.4.1 from 2010-06-29.

Automatic conversion script
Id: cif_fix_enum 1527 2010-12-29 10:47:43Z saulius 

The following automatic conversions were performed:

'_refine_ls_weighting_scheme' value 'calc
w=1/[\s^2^(Fo^2^)+(0.0313P)^2^+1.0145P] where P=(Fo^2^+2Fc^2^)/3' was
changed to 'calc'. New tag '_refine_ls_weighting_details' was
created. The value of the new tag was set to
'w=1/[\s^2^(Fo^2^)+(0.0313P)^2^+1.0145P] where P=(Fo^2^+2Fc^2^)/3'.

Automatic conversion script
Id: cif_fix_values 3143 2015-03-26 13:38:13Z robertas 
;
_cod_database_code 4308789

loop_
_symmetry_equiv_pos_as_xyz
'x, y, z'
'-x+1/2, -y+1/2, z'
'x, -y, -z+1/2'
'-x+1/2, y+1/2, -z+1/2'
'-x, -y, -z'
'x-1/2, y-1/2, -z'
'-x, y, z-1/2'
'x-1/2, -y-1/2, z-1/2'

loop_
_atom_site_label
_atom_site_type_symbol
_atom_site_fract_x
_atom_site_fract_y
_atom_site_fract_z
_atom_site_U_iso_or_equiv
_atom_site_adp_type
_atom_site_occupancy
_atom_site_calc_flag
_atom_site_refinement_flags
_atom_site_disorder_assembly
_atom_site_disorder_group
Ru Ru 0.7500 0.2500 0.49494(2) 0.03493(17) Uani 1 d S . .
O1 O 0.9302(3) 0.2710(3) 0.49505(15) 0.0418(10) Uani 1 d . . .
O2 O 0.7234(3) 0.3657(3) 0.56188(15) 0.0424(11) Uani 1 d . . .
N2 N 0.7217(4) 0.3782(4) 0.43161(17) 0.0380(13) Uani 1 d . . .
N1 N 0.8811(4) 0.3291(4) 0.3708(2) 0.0500(13) Uani 1 d . . .
H101 H 0.9072 0.2983 0.4037 0.060 Uiso 1 calc R . .
N3 N 0.9136(5) 0.3478(5) 0.2662(2) 0.0762(19) Uani 1 d . . .
C5 C 0.7701(6) 0.5050(5) 0.6335(3) 0.075(2) Uani 1 d . . .
H5A H 0.8371 0.5502 0.6447 0.090 Uiso 1 calc R . .
H5 H 0.7413 0.4663 0.6690 0.090 Uiso 1 calc R . .
H5B H 0.7082 0.5514 0.6174 0.090 Uiso 1 calc R . .
C4 C 0.8080(6) 0.4210(5) 0.5851(3) 0.0483(16) Uani 1 d . . .
C3 C 0.9284(6) 0.4136(5) 0.5702(3) 0.0516(16) Uani 1 d . . .
H3 H 0.9783 0.4636 0.5901 0.062 Uiso 1 calc R . .
C2 C 0.9834(5) 0.3409(5) 0.5295(2) 0.0424(15) Uani 1 d . . .
C1 C 1.1169(5) 0.3412(5) 0.5232(3) 0.0646(19) Uani 1 d . . .
H1B H 1.1508 0.2901 0.5521 0.077 Uiso 1 calc R . .
H1A H 1.1467 0.4147 0.5311 0.077 Uiso 1 calc R . .
H1 H 1.1384 0.3191 0.4824 0.077 Uiso 1 calc R . .
C6 C 0.6299(5) 0.4484(5) 0.4430(3) 0.0486(16) Uani 1 d . . .
H6 H 0.5881 0.4389 0.4794 0.058 Uiso 1 calc R . .
C7 C 0.5941(6) 0.5326(5) 0.4047(3) 0.0590(18) Uani 1 d . . .
H7 H 0.5291 0.5771 0.4144 0.071 Uiso 1 calc R . .
C8 C 0.6569(6) 0.5491(6) 0.3518(3) 0.067(2) Uani 1 d . . .
H8 H 0.6345 0.6051 0.3248 0.081 Uiso 1 calc R . .
C9 C 0.7535(8) 0.4826(5) 0.3387(2) 0.0613(17) Uani 1 d . . .
H9 H 0.7982 0.4945 0.3035 0.074 Uiso 1 calc R . .
C10 C 0.7831(5) 0.3974(5) 0.3791(3) 0.0464(16) Uani 1 d . . .
C11 C 0.9447(5) 0.3021(5) 0.3177(3) 0.0445(15) Uani 1 d . . .
C15 C 1.0358(6) 0.2267(6) 0.3225(3) 0.068(2) Uani 1 d . . .
H15 H 1.0552 0.1951 0.3601 0.081 Uiso 1 calc R . .
C14 C 1.0969(6) 0.1994(6) 0.2708(3) 0.076(2) Uani 1 d . . .
H14 H 1.1580 0.1473 0.2730 0.091 Uiso 1 calc R . .
C13 C 1.0702(6) 0.2468(7) 0.2164(3) 0.0745(19) Uani 1 d . . .
H13 H 1.1122 0.2304 0.1808 0.089 Uiso 1 calc R . .
C12 C 0.9788(7) 0.3196(7) 0.2170(3) 0.096(3) Uani 1 d . . .
H12 H 0.9591 0.3532 0.1800 0.116 Uiso 1 calc R . .

loop_
_atom_site_aniso_label
_atom_site_aniso_U_11
_atom_site_aniso_U_22
_atom_site_aniso_U_33
_atom_site_aniso_U_23
_atom_site_aniso_U_13
_atom_site_aniso_U_12
Ru 0.0308(3) 0.0412(3) 0.0327(3) 0.000 0.000 0.0007(4)
O1 0.0316(16) 0.050(3) 0.0441(18) -0.002(2) -0.0033(18) -0.0012(18)
O2 0.038(3) 0.050(3) 0.0392(19) -0.0034(19) 0.0056(17) 0.001(2)
N2 0.041(4) 0.040(3) 0.033(2) -0.002(2) -0.001(2) 0.001(3)
N1 0.049(3) 0.061(3) 0.040(3) 0.010(3) 0.003(2) 0.008(3)
N3 0.075(4) 0.103(5) 0.050(3) 0.019(3) 0.016(3) 0.042(4)
C5 0.080(6) 0.068(5) 0.076(4) -0.031(4) 0.008(5) 0.003(5)
C4 0.053(4) 0.049(4) 0.042(3) -0.004(3) -0.003(3) -0.001(4)
C3 0.054(4) 0.053(4) 0.048(4) -0.006(3) -0.011(3) -0.009(4)
C2 0.038(4) 0.051(4) 0.038(3) 0.013(3) -0.007(3) -0.003(3)
C1 0.042(4) 0.066(5) 0.085(5) 0.005(4) -0.018(3) -0.004(4)
C6 0.042(4) 0.046(4) 0.058(4) -0.003(3) 0.004(3) 0.004(3)
C7 0.053(4) 0.050(4) 0.074(5) 0.001(4) -0.001(4) 0.011(4)
C8 0.074(5) 0.062(5) 0.066(4) 0.012(4) 0.002(4) 0.022(4)
C9 0.077(4) 0.056(4) 0.051(3) 0.014(3) 0.012(5) 0.006(5)
C10 0.041(4) 0.048(4) 0.051(3) -0.002(3) -0.003(3) 0.000(3)
C11 0.044(4) 0.047(4) 0.043(3) 0.004(3) 0.003(3) -0.004(3)
C15 0.068(5) 0.081(7) 0.054(4) 0.015(4) 0.010(3) 0.022(4)
C14 0.066(5) 0.089(6) 0.073(5) 0.011(4) 0.019(4) 0.029(4)
C13 0.079(5) 0.087(5) 0.057(4) 0.008(6) 0.021(3) 0.019(6)
C12 0.102(7) 0.129(8) 0.058(5) 0.031(5) 0.021(5) 0.056(6)

loop_
_atom_type_symbol
_atom_type_description
_atom_type_scat_dispersion_real
_atom_type_scat_dispersion_imag
_atom_type_scat_source
C C 0.0033 0.0016 'International Tables Vol C Tables 4.2.6.8 and 6.1.1.4'
H H 0.0000 0.0000 'International Tables Vol C Tables 4.2.6.8 and 6.1.1.4'
O O 0.0106 0.0060 'International Tables Vol C Tables 4.2.6.8 and 6.1.1.4'
N N 0.0061 0.0033 'International Tables Vol C Tables 4.2.6.8 and 6.1.1.4'
Ru Ru -1.2594 0.8363 'International Tables Vol C Tables 4.2.6.8 and 6.1.1.4'

loop_
_geom_angle_atom_site_label_1
_geom_angle_atom_site_label_2
_geom_angle_atom_site_label_3
_geom_angle
_geom_angle_site_symmetry_1
_geom_angle_site_symmetry_3
_geom_angle_publ_flag
O2 Ru O2 88.5(2) . 2_655 ?
O2 Ru O1 93.44(15) . . ?
O2 Ru O1 86.47(14) 2_655 . ?
O2 Ru O1 86.47(14) . 2_655 ?
O2 Ru O1 93.44(15) 2_655 2_655 ?
O1 Ru O1 179.87(19) . 2_655 ?
O2 Ru N2 87.08(14) . . ?
O2 Ru N2 175.53(16) 2_655 . ?
O1 Ru N2 93.44(16) . . ?
O1 Ru N2 86.64(16) 2_655 . ?
O2 Ru N2 175.53(16) . 2_655 ?
O2 Ru N2 87.08(14) 2_655 2_655 ?
O1 Ru N2 86.64(16) . 2_655 ?
O1 Ru N2 93.44(16) 2_655 2_655 ?
N2 Ru N2 97.4(2) . 2_655 ?
C2 O1 Ru 123.2(3) . . ?
C4 O2 Ru 122.4(4) . . ?
C6 N2 C10 115.8(5) . . ?
C6 N2 Ru 116.9(4) . . ?
C10 N2 Ru 127.3(4) . . ?
C10 N1 C11 130.6(5) . . ?
C10 N1 H101 114.7 . . ?
C11 N1 H101 114.7 . . ?
C11 N3 C12 116.0(6) . . ?
C4 C5 H5A 109.5 . . ?
C4 C5 H5 109.5 . . ?
H5A C5 H5 109.5 . . ?
C4 C5 H5B 109.5 . . ?
H5A C5 H5B 109.5 . . ?
H5 C5 H5B 109.5 . . ?
O2 C4 C3 127.0(6) . . ?
O2 C4 C5 114.6(6) . . ?
C3 C4 C5 118.4(6) . . ?
C2 C3 C4 128.3(6) . . ?
C2 C3 H3 115.8 . . ?
C4 C3 H3 115.8 . . ?
O1 C2 C3 125.6(5) . . ?
O1 C2 C1 114.5(5) . . ?
C3 C2 C1 119.9(6) . . ?
C2 C1 H1B 109.5 . . ?
C2 C1 H1A 109.5 . . ?
H1B C1 H1A 109.5 . . ?
C2 C1 H1 109.5 . . ?
H1B C1 H1 109.5 . . ?
H1A C1 H1 109.5 . . ?
N2 C6 C7 124.8(6) . . ?
N2 C6 H6 117.6 . . ?
C7 C6 H6 117.6 . . ?
C8 C7 C6 118.0(6) . . ?
C8 C7 H7 121.0 . . ?
C6 C7 H7 121.0 . . ?
C7 C8 C9 119.9(6) . . ?
C7 C8 H8 120.1 . . ?
C9 C8 H8 120.1 . . ?
C8 C9 C10 118.9(6) . . ?
C8 C9 H9 120.6 . . ?
C10 C9 H9 120.6 . . ?
N2 C10 N1 114.4(5) . . ?
N2 C10 C9 122.6(6) . . ?
N1 C10 C9 122.9(6) . . ?
N3 C11 C15 123.2(6) . . ?
N3 C11 N1 118.8(6) . . ?
C15 C11 N1 118.0(5) . . ?
C14 C15 C11 118.2(6) . . ?
C14 C15 H15 120.9 . . ?
C11 C15 H15 120.9 . . ?
C13 C14 C15 121.0(6) . . ?
C13 C14 H14 119.5 . . ?
C15 C14 H14 119.5 . . ?
C12 C13 C14 115.7(6) . . ?
C12 C13 H13 122.1 . . ?
C14 C13 H13 122.1 . . ?
N3 C12 C13 125.9(6) . . ?
N3 C12 H12 117.0 . . ?
C13 C12 H12 117.0 . . ?

loop_
_geom_bond_atom_site_label_1
_geom_bond_atom_site_label_2
_geom_bond_distance
_geom_bond_site_symmetry_2
_geom_bond_publ_flag
Ru O2 2.040(4) . ?
Ru O2 2.040(4) 2_655 ?
Ru O1 2.042(3) . ?
Ru O1 2.042(3) 2_655 ?
Ru N2 2.095(4) . ?
Ru N2 2.095(4) 2_655 ?
O1 C2 1.276(6) . ?
O2 C4 1.267(6) . ?
N2 C6 1.357(6) . ?
N2 C10 1.358(6) . ?
N1 C10 1.386(6) . ?
N1 C11 1.401(6) . ?
N1 H101 0.8600 . ?
N3 C11 1.300(7) . ?
N3 C12 1.344(7) . ?
C5 C4 1.522(7) . ?
C5 H5A 0.9600 . ?
C5 H5 0.9600 . ?
C5 H5B 0.9600 . ?
C4 C3 1.395(8) . ?
C3 C2 1.393(7) . ?
C3 H3 0.9300 . ?
C2 C1 1.508(7) . ?
C1 H1B 0.9600 . ?
C1 H1A 0.9600 . ?
C1 H1 0.9600 . ?
C6 C7 1.374(7) . ?
C6 H6 0.9300 . ?
C7 C8 1.367(8) . ?
C7 H7 0.9300 . ?
C8 C9 1.379(9) . ?
C8 H8 0.9300 . ?
C9 C10 1.392(7) . ?
C9 H9 0.9300 . ?
C11 C15 1.372(8) . ?
C15 C14 1.361(8) . ?
C15 H15 0.9300 . ?
C14 C13 1.353(8) . ?
C14 H14 0.9300 . ?
C13 C12 1.349(9) . ?
C13 H13 0.9300 . ?
C12 H12 0.9300 . ?

loop_
_geom_torsion_atom_site_label_1
_geom_torsion_atom_site_label_2
_geom_torsion_atom_site_label_3
_geom_torsion_atom_site_label_4
_geom_torsion
_geom_torsion_site_symmetry_1
_geom_torsion_site_symmetry_2
_geom_torsion_site_symmetry_3
_geom_torsion_site_symmetry_4
_geom_torsion_publ_flag
O2 Ru O1 C2 -1.2(4) . . . . ?
O2 Ru O1 C2 -89.4(4) 2_655 . . . ?
O1 Ru O1 C2 -45(18) 2_655 . . . ?
N2 Ru O1 C2 86.1(4) . . . . ?
N2 Ru O1 C2 -176.7(4) 2_655 . . . ?
O2 Ru O2 C4 88.3(4) 2_655 . . . ?
O1 Ru O2 C4 2.0(4) . . . . ?
O1 Ru O2 C4 -178.1(4) 2_655 . . . ?
N2 Ru O2 C4 -91.3(4) . . . . ?
N2 Ru O2 C4 93(2) 2_655 . . . ?
O2 Ru N2 C6 -43.7(4) . . . . ?
O2 Ru N2 C6 -48(3) 2_655 . . . ?
O1 Ru N2 C6 -137.0(4) . . . . ?
O1 Ru N2 C6 42.9(4) 2_655 . . . ?
N2 Ru N2 C6 136.0(4) 2_655 . . . ?
O2 Ru N2 C10 138.4(5) . . . . ?
O2 Ru N2 C10 134(2) 2_655 . . . ?
O1 Ru N2 C10 45.1(4) . . . . ?
O1 Ru N2 C10 -135.0(4) 2_655 . . . ?
N2 Ru N2 C10 -41.9(4) 2_655 . . . ?
Ru O2 C4 C3 -0.1(9) . . . . ?
Ru O2 C4 C5 178.8(4) . . . . ?
O2 C4 C3 C2 -3.7(11) . . . . ?
C5 C4 C3 C2 177.4(5) . . . . ?
Ru O1 C2 C3 -1.6(7) . . . . ?
Ru O1 C2 C1 178.8(4) . . . . ?
C4 C3 C2 O1 4.6(10) . . . . ?
C4 C3 C2 C1 -175.7(6) . . . . ?
C10 N2 C6 C7 2.2(8) . . . . ?
Ru N2 C6 C7 -175.9(5) . . . . ?
N2 C6 C7 C8 -1.6(10) . . . . ?
C6 C7 C8 C9 -0.5(10) . . . . ?
C7 C8 C9 C10 1.8(11) . . . . ?
C6 N2 C10 N1 175.9(5) . . . . ?
Ru N2 C10 N1 -6.2(7) . . . . ?
C6 N2 C10 C9 -0.8(8) . . . . ?
Ru N2 C10 C9 177.1(5) . . . . ?
C11 N1 C10 N2 160.1(5) . . . . ?
C11 N1 C10 C9 -23.2(10) . . . . ?
C8 C9 C10 N2 -1.2(10) . . . . ?
C8 C9 C10 N1 -177.5(6) . . . . ?
C12 N3 C11 C15 -2.0(10) . . . . ?
C12 N3 C11 N1 179.3(6) . . . . ?
C10 N1 C11 N3 2.1(10) . . . . ?
C10 N1 C11 C15 -176.7(6) . . . . ?
N3 C11 C15 C14 0.6(11) . . . . ?
N1 C11 C15 C14 179.3(6) . . . . ?
C11 C15 C14 C13 1.2(11) . . . . ?
C15 C14 C13 C12 -1.4(12) . . . . ?
C11 N3 C12 C13 1.8(13) . . . . ?
C14 C13 C12 N3 -0.1(14) . . . . ?
